data_1521831
loop_
_publ_author_name
'Retief, J.J.'

_publ_section_title
;
 Powder diffraction data and Rietveld refinement of Haegg-carbide,
 chi-(Fe5 C2)
;
_journal_name_full 'Powder Diffraction'
_journal_page_first 130
_journal_page_last 132
_journal_volume 14
_journal_year 1999
_chemical_formula_sum 'C2 Fe5'
_chemical_name_systematic 'Fe5 C2'
_space_group_IT_number 15
_symmetry_space_group_name_Hall '-C 2yc'
_symmetry_space_group_name_H-M 'C 1 2/c 1'
_cell_angle_alpha 90
_cell_angle_beta 97.746
_cell_angle_gamma 90
_cell_formula_units_Z 4
_cell_length_a 11.588
_cell_length_b 4.579
_cell_length_c 5.059
_cell_volume 265.988
_citation_journal_id_ASTM PODIE2
_cod_data_source_file Retief_PODIE2_1999_679.cif
_cod_data_source_block C2Fe5
_cod_original_cell_volume 265.9885
_cod_database_code 1521831

loop_
_symmetry_equiv_pos_as_xyz
x,y,z
-x,y,-z+1/2
-x,-y,-z
x,-y,z-1/2
x+1/2,y+1/2,z
-x+1/2,y+1/2,-z+1/2
-x+1/2,-y+1/2,-z
x+1/2,-y+1/2,z-1/2

loop_
_atom_site_label
_atom_site_type_symbol
_atom_site_fract_x
_atom_site_fract_y
_atom_site_fract_z
_atom_site_occupancy
_atom_site_U_iso_or_equiv
Fe3 Fe 0 0.561 0.25 1 0.0
Fe1 Fe 0.097 0.078 0.423 1 0.0
C1 C 0.107 0.285 0.149 1 0.0
Fe2 Fe 0.215 0.581 0.306 1 0.0
